data_4104603
loop_
_publ_author_name
'Arne Bernsdorf'
'Harald Brand'
'Robert Hellmann'
'Martin K\"ockerling'
'Axel Schulz'
'Alexander Villinger'
'Karsten Voss'

_publ_contact_author_address
;
Universit\"at Rostock
Institut f\"ur Chemie
Abteilung f\"ur Anorganische Chemie
Albert-Einstein-Strasse 3a 
18059 Rostock
Bundesrepublik Deutschland
;
_publ_contact_author_email axel.schulz@uni-rostock.de
_publ_contact_author_fax '+49 (0)381/498-6382'
_publ_contact_author_name 'Axel Schulz'
_publ_contact_author_phone '+49 (0)381/498-6400'
_publ_section_title
;
 Synthesis, Structure, and Bonding of Weakly Coordinating Anions Based on
 CN Adducts
;
_journal_name_full 'Journal of the American Chemical Society'
_journal_page_first 8958
_journal_page_last 8970
_journal_paper_doi 10.1021/ja902450b
_journal_volume 131
_journal_year 2009
_chemical_formula_moiety 'C38 B2 F30 N3 -, K +'
_chemical_formula_sum 'C38 B2 F30 K N3'
_chemical_formula_weight 1129.13
_chemical_name_systematic
;
 ?
;
_space_group_IT_number 14
_symmetry_cell_setting monoclinic
_symmetry_Int_Tables_number 14
_symmetry_space_group_name_Hall '-P 2ybc'
_symmetry_space_group_name_H-M 'P 1 21/c 1'
_atom_sites_solution_hydrogens none
_atom_sites_solution_primary direct
_atom_sites_solution_secondary difmap
_audit_author_name 'Villinger, A.; Mayer, P.'
_audit_creation_method SHELXL-97
_cell_angle_alpha 90.00
_cell_angle_beta 101.78(3)
_cell_angle_gamma 90.00
_cell_formula_units_Z 4
_cell_length_a 9.5787(19)
_cell_length_b 20.267(4)
_cell_length_c 19.729(4)
_cell_measurement_reflns_used 45731
_cell_measurement_temperature 200(2)
_cell_measurement_theta_max 24.108
_cell_measurement_theta_min 3.134
_cell_volume 3749.4(14)
_computing_cell_refinement 'HKL Scalepack (Otwinowski & Minor 1997)'
_computing_data_collection 'Collect (Nonius BV, 1997-2000)'
_computing_data_reduction 'HKL Denzo and Scalepack (Otwinowski & Minor 1997)'
_computing_molecular_graphics
;    
 ORTEP (M. N. Burnett, C. K. Johnson, ORTEP-III: Oak Ridge Thermal Ellipsoid
 Plot Program for Crystal Structure Illustrations, Oak Ridge National
 Laboratory Report ORNL-6895, 1996). Windows version (L. J. Farrugia, Univ.
 Glasgow) used.
;
_computing_publication_material SHELXL-97
_computing_structure_refinement 'SHELXL-97 (G. M. Sheldrick. University of G\"ottingen, 97-2 version)'
_computing_structure_solution 'SHELXS-97 (Sheldrick, 1990)'
_diffrn_ambient_temperature 200(2)
_diffrn_detector_area_resol_mean 9
_diffrn_measured_fraction_theta_full 0.986
_diffrn_measured_fraction_theta_max 0.986
_diffrn_measurement_device_type KappaCCD
_diffrn_measurement_method phi/omega-scan
_diffrn_orient_matrix_type 'by Bruker AXS Collect from scalepack cell'
_diffrn_orient_matrix_UB_11 -0.0435087
_diffrn_orient_matrix_UB_12 0.0034020
_diffrn_orient_matrix_UB_13 0.0418320
_diffrn_orient_matrix_UB_21 -0.0970238
_diffrn_orient_matrix_UB_22 0.0025970
_diffrn_orient_matrix_UB_23 -0.0304827
_diffrn_orient_matrix_UB_31 -0.0081369
_diffrn_orient_matrix_UB_32 -0.0491565
_diffrn_orient_matrix_UB_33 0.0012846
_diffrn_radiation_collimation 0.25
_diffrn_radiation_monochromator graphite
_diffrn_radiation_source 'rotating anode'
_diffrn_radiation_type MoK\a
_diffrn_radiation_wavelength 0.71073
_diffrn_reflns_av_R_equivalents 0.0771
_diffrn_reflns_av_sigmaI/netI 0.1089
_diffrn_reflns_limit_h_max 11
_diffrn_reflns_limit_h_min -11
_diffrn_reflns_limit_k_max 23
_diffrn_reflns_limit_k_min -23
_diffrn_reflns_limit_l_max 22
_diffrn_reflns_limit_l_min -22
_diffrn_reflns_number 11245
_diffrn_reflns_theta_full 24.22
_diffrn_reflns_theta_max 24.22
_diffrn_reflns_theta_min 3.19
_diffrn_source_current 75.00
_diffrn_source_power 4.125
_diffrn_source_type 'FR 591 generator'
_diffrn_source_voltage 55.00
_exptl_absorpt_coefficient_mu 0.331
_exptl_absorpt_correction_type none
_exptl_crystal_colour colourless
_exptl_crystal_density_diffrn 2.000
_exptl_crystal_description block
_exptl_crystal_F_000 2192
_exptl_crystal_size_max 0.05
_exptl_crystal_size_mid 0.04
_exptl_crystal_size_min 0.03
_refine_diff_density_max 0.271
_refine_diff_density_min -0.412
_refine_diff_density_rms 0.061
_refine_ls_extinction_method none
_refine_ls_goodness_of_fit_ref 0.927
_refine_ls_hydrogen_treatment none
_refine_ls_matrix_type full
_refine_ls_number_parameters 667
_refine_ls_number_reflns 5944
_refine_ls_number_restraints 0
_refine_ls_restrained_S_all 0.927
_refine_ls_R_factor_all 0.1376
_refine_ls_R_factor_gt 0.0513
_refine_ls_shift/su_max 0.000
_refine_ls_shift/su_mean 0.000
_refine_ls_structure_factor_coef Fsqd
_refine_ls_weighting_details 'calc w=1/[\s^2^(Fo^2^)+(0.0441P)^2^+0.0000P] where P=(Fo^2^+2Fc^2^)/3'
_refine_ls_weighting_scheme calc
_refine_ls_wR_factor_gt 0.0949
_refine_ls_wR_factor_ref 0.1131
_reflns_number_gt 3012
_reflns_number_total 5944
_reflns_threshold_expression >2sigma(I)
_cod_data_source_file ja902450b_si_001_1.cif
_cod_data_source_block k_dca
_cod_original_cell_volume 3749.3(13)
_cod_original_sg_symbol_H-M 'P 21/c'
_cod_database_code 4104603

loop_
_symmetry_equiv_pos_as_xyz
'x, y, z'
'-x, y+1/2, -z+1/2'
'-x, -y, -z'
'x, -y-1/2, z-1/2'

loop_
_atom_site_label
_atom_site_type_symbol
_atom_site_fract_x
_atom_site_fract_y
_atom_site_fract_z
_atom_site_U_iso_or_equiv
_atom_site_adp_type
_atom_site_occupancy
_atom_site_symmetry_multiplicity
_atom_site_calc_flag
K K 0.05319(13) 0.71968(7) 0.70011(7) 0.0734(4) Uani 1 1 d
B1 B 0.2935(5) 0.6230(3) 0.9892(3) 0.0350(13) Uani 1 1 d
B2 B 0.5724(6) 0.5872(3) 0.6994(3) 0.0392(14) Uani 1 1 d
N1 N 0.3260(4) 0.5184(2) 0.8228(2) 0.0585(13) Uani 1 1 d
N2 N 0.3027(4) 0.58277(18) 0.92383(19) 0.0344(9) Uani 1 1 d
N3 N 0.4775(4) 0.55020(19) 0.7439(2) 0.0410(10) Uani 1 1 d
C1 C 0.3185(4) 0.5540(2) 0.8765(3) 0.0377(12) Uani 1 1 d
C2 C 0.4079(5) 0.5375(2) 0.7822(3) 0.0430(13) Uani 1 1 d
C3 C 0.4593(5) 0.6439(2) 1.0254(2) 0.0351(11) Uani 1 1 d
C4 C 0.5431(5) 0.6741(2) 0.9855(2) 0.0388(12) Uani 1 1 d
C5 C 0.6795(5) 0.6964(2) 1.0100(3) 0.0423(12) Uani 1 1 d
C6 C 0.7367(5) 0.6889(2) 1.0787(3) 0.0474(13) Uani 1 1 d
C7 C 0.6601(5) 0.6595(2) 1.1217(2) 0.0432(13) Uani 1 1 d
C8 C 0.5237(5) 0.6386(2) 1.0948(2) 0.0412(12) Uani 1 1 d
C9 C 0.2075(4) 0.6919(2) 0.9677(2) 0.0355(11) Uani 1 1 d
C10 C 0.1829(5) 0.7344(2) 1.0195(2) 0.0392(12) Uani 1 1 d
C11 C 0.1150(5) 0.7939(2) 1.0076(3) 0.0456(13) Uani 1 1 d
C12 C 0.0736(5) 0.8173(3) 0.9419(3) 0.0485(13) Uani 1 1 d
C13 C 0.1007(5) 0.7795(3) 0.8891(3) 0.0468(13) Uani 1 1 d
C14 C 0.1642(5) 0.7179(3) 0.9022(2) 0.0425(12) Uani 1 1 d
C15 C 0.2141(4) 0.5725(2) 1.0337(2) 0.0323(11) Uani 1 1 d
C16 C 0.2776(4) 0.5132(2) 1.0577(2) 0.0356(11) Uani 1 1 d
C17 C 0.2169(5) 0.4659(2) 1.0920(2) 0.0362(11) Uani 1 1 d
C18 C 0.0830(5) 0.4770(2) 1.1051(2) 0.0376(12) Uani 1 1 d
C19 C 0.0150(4) 0.5345(2) 1.0827(2) 0.0352(11) Uani 1 1 d
C20 C 0.0789(5) 0.5793(2) 1.0469(2) 0.0349(11) Uani 1 1 d
C21 C 0.5766(5) 0.6617(2) 0.7324(2) 0.0352(11) Uani 1 1 d
C22 C 0.6902(5) 0.6961(2) 0.7700(2) 0.0386(12) Uani 1 1 d
C23 C 0.6810(5) 0.7565(3) 0.8008(2) 0.0448(13) Uani 1 1 d
C24 C 0.5524(6) 0.7865(2) 0.7941(2) 0.0449(13) Uani 1 1 d
C25 C 0.4343(5) 0.7559(3) 0.7568(2) 0.0455(13) Uani 1 1 d
C26 C 0.4496(5) 0.6963(2) 0.7278(2) 0.0409(12) Uani 1 1 d
C27 C 0.7235(5) 0.5467(2) 0.7077(2) 0.0353(11) Uani 1 1 d
C28 C 0.7559(5) 0.4856(2) 0.7380(2) 0.0398(12) Uani 1 1 d
C29 C 0.8811(5) 0.4522(2) 0.7413(2) 0.0434(13) Uani 1 1 d
C30 C 0.9858(5) 0.4792(3) 0.7120(2) 0.0476(13) Uani 1 1 d
C31 C 0.9630(5) 0.5402(3) 0.6818(2) 0.0505(14) Uani 1 1 d
C32 C 0.8342(5) 0.5717(2) 0.6799(2) 0.0455(13) Uani 1 1 d
C33 C 0.4900(4) 0.5833(2) 0.6187(2) 0.0353(11) Uani 1 1 d
C34 C 0.4916(5) 0.6344(2) 0.5714(2) 0.0426(12) Uani 1 1 d
C35 C 0.4280(5) 0.6304(3) 0.5029(2) 0.0454(13) Uani 1 1 d
C36 C 0.3557(5) 0.5752(3) 0.4779(2) 0.0521(14) Uani 1 1 d
C37 C 0.3478(5) 0.5232(3) 0.5213(3) 0.0518(14) Uani 1 1 d
C38 C 0.4165(5) 0.5276(2) 0.5906(2) 0.0437(12) Uani 1 1 d
F1 F 0.4908(3) 0.68368(13) 0.91691(12) 0.0469(7) Uani 1 1 d
F2 F 0.7543(3) 0.72661(14) 0.96864(14) 0.0608(8) Uani 1 1 d
F3 F 0.8693(3) 0.71239(15) 1.10572(15) 0.0651(9) Uani 1 1 d
F4 F 0.7177(3) 0.65215(15) 1.18912(13) 0.0621(9) Uani 1 1 d
F5 F 0.4514(3) 0.61249(14) 1.14058(12) 0.0529(8) Uani 1 1 d
F6 F 0.2208(3) 0.71489(13) 1.08653(12) 0.0497(7) Uani 1 1 d
F7 F 0.0887(3) 0.82990(14) 1.06140(14) 0.0651(9) Uani 1 1 d
F8 F 0.0104(3) 0.87657(15) 0.92929(15) 0.0708(9) Uani 1 1 d
F9 F 0.0662(3) 0.80070(15) 0.82288(14) 0.0641(8) Uani 1 1 d
F10 F 0.1818(3) 0.68424(13) 0.84464(12) 0.0506(7) Uani 1 1 d
F11 F 0.4087(3) 0.49902(13) 1.04664(13) 0.0484(7) Uani 1 1 d
F12 F 0.2868(3) 0.40910(13) 1.11334(13) 0.0533(7) Uani 1 1 d
F13 F 0.0210(3) 0.43060(13) 1.13803(13) 0.0496(7) Uani 1 1 d
F14 F -0.1161(3) 0.54560(13) 1.09507(13) 0.0492(7) Uani 1 1 d
F15 F -0.0031(3) 0.63230(13) 1.02319(13) 0.0455(7) Uani 1 1 d
F16 F 0.8251(3) 0.67143(13) 0.77962(13) 0.0497(7) Uani 1 1 d
F17 F 0.7973(3) 0.78651(14) 0.83696(14) 0.0629(8) Uani 1 1 d
F18 F 0.5392(3) 0.84584(14) 0.82305(15) 0.0684(9) Uani 1 1 d
F19 F 0.3042(3) 0.78412(13) 0.74976(14) 0.0597(8) Uani 1 1 d
F20 F 0.3248(3) 0.66745(13) 0.69376(13) 0.0529(7) Uani 1 1 d
F21 F 0.6609(3) 0.45289(13) 0.76756(13) 0.0530(7) Uani 1 1 d
F22 F 0.9049(3) 0.39336(13) 0.77338(14) 0.0569(8) Uani 1 1 d
F23 F 1.1093(3) 0.44806(15) 0.71351(14) 0.0641(8) Uani 1 1 d
F24 F 1.0649(3) 0.57072(16) 0.65528(16) 0.0741(9) Uani 1 1 d
F25 F 0.8183(3) 0.63176(14) 0.64794(14) 0.0567(8) Uani 1 1 d
F26 F 0.5591(3) 0.69180(14) 0.59221(13) 0.0556(8) Uani 1 1 d
F27 F 0.4376(3) 0.68089(15) 0.45979(13) 0.0624(8) Uani 1 1 d
F28 F 0.2918(3) 0.57079(15) 0.41053(13) 0.0726(10) Uani 1 1 d
F29 F 0.2780(3) 0.46749(15) 0.49733(15) 0.0728(9) Uani 1 1 d
F30 F 0.4112(3) 0.47401(14) 0.62957(14) 0.0611(8) Uani 1 1 d

loop_
_atom_site_aniso_label
_atom_site_aniso_U_11
_atom_site_aniso_U_22
_atom_site_aniso_U_33
_atom_site_aniso_U_23
_atom_site_aniso_U_13
_atom_site_aniso_U_12
K 0.0550(8) 0.0914(11) 0.0682(8) 0.0066(8) -0.0005(6) 0.0043(7)
B1 0.037(3) 0.036(3) 0.033(3) 0.001(3) 0.009(2) 0.004(3)
B2 0.039(3) 0.036(3) 0.045(3) 0.005(3) 0.015(3) -0.001(3)
N1 0.073(3) 0.066(3) 0.046(3) -0.019(2) 0.035(2) -0.032(3)
N2 0.033(2) 0.039(3) 0.032(2) -0.001(2) 0.0086(18) -0.0049(18)
N3 0.045(2) 0.046(3) 0.036(2) -0.006(2) 0.014(2) -0.003(2)
C1 0.029(3) 0.041(3) 0.044(3) 0.007(3) 0.009(2) -0.007(2)
C2 0.047(3) 0.041(3) 0.038(3) -0.007(3) 0.002(3) -0.003(3)
C3 0.039(3) 0.034(3) 0.033(3) -0.006(2) 0.010(2) -0.003(2)
C4 0.035(3) 0.042(3) 0.039(3) -0.003(2) 0.006(2) 0.005(2)
C5 0.037(3) 0.039(3) 0.056(3) -0.007(3) 0.022(3) -0.001(2)
C6 0.031(3) 0.043(3) 0.067(4) -0.014(3) 0.006(3) 0.001(3)
C7 0.042(3) 0.048(3) 0.038(3) -0.012(2) 0.002(3) 0.009(3)
C8 0.044(3) 0.042(3) 0.039(3) -0.006(2) 0.012(3) 0.000(2)
C9 0.031(3) 0.035(3) 0.040(3) 0.003(2) 0.007(2) -0.002(2)
C10 0.040(3) 0.040(3) 0.038(3) 0.004(3) 0.011(2) -0.001(3)
C11 0.048(3) 0.038(3) 0.051(3) -0.010(3) 0.009(3) 0.004(3)
C12 0.040(3) 0.038(3) 0.068(4) 0.005(3) 0.012(3) 0.008(3)
C13 0.037(3) 0.052(4) 0.051(3) 0.016(3) 0.008(3) 0.001(3)
C14 0.037(3) 0.050(4) 0.043(3) 0.001(3) 0.015(2) -0.005(3)
C15 0.031(3) 0.031(3) 0.035(3) -0.006(2) 0.007(2) 0.004(2)
C16 0.030(3) 0.043(3) 0.036(3) -0.003(2) 0.014(2) 0.003(2)
C17 0.043(3) 0.033(3) 0.032(3) 0.003(2) 0.006(2) 0.004(2)
C18 0.046(3) 0.040(3) 0.028(3) -0.006(2) 0.010(2) -0.009(3)
C19 0.029(3) 0.043(3) 0.035(3) -0.007(2) 0.010(2) -0.004(2)
C20 0.035(3) 0.036(3) 0.031(2) -0.001(2) 0.002(2) 0.004(2)
C21 0.033(3) 0.040(3) 0.032(3) 0.003(2) 0.006(2) -0.001(2)
C22 0.027(3) 0.041(3) 0.047(3) 0.006(3) 0.007(2) 0.005(2)
C23 0.047(3) 0.047(4) 0.039(3) -0.001(3) 0.008(2) -0.011(3)
C24 0.056(3) 0.030(3) 0.052(3) -0.010(3) 0.019(3) -0.003(3)
C25 0.045(3) 0.045(3) 0.049(3) -0.004(3) 0.016(3) 0.008(3)
C26 0.039(3) 0.047(3) 0.034(3) -0.002(2) 0.003(2) -0.012(3)
C27 0.041(3) 0.037(3) 0.029(2) -0.001(2) 0.009(2) -0.002(2)
C28 0.050(3) 0.041(3) 0.031(3) -0.003(2) 0.014(2) -0.001(3)
C29 0.056(3) 0.036(3) 0.036(3) -0.003(2) 0.003(3) 0.000(3)
C30 0.042(3) 0.049(4) 0.047(3) -0.004(3) -0.001(3) 0.012(3)
C31 0.039(3) 0.065(4) 0.048(3) 0.005(3) 0.011(3) -0.006(3)
C32 0.051(3) 0.045(3) 0.042(3) 0.009(3) 0.012(2) 0.001(3)
C33 0.033(3) 0.035(3) 0.038(3) -0.004(2) 0.009(2) 0.002(2)
C34 0.044(3) 0.040(3) 0.046(3) -0.002(3) 0.014(2) 0.000(3)
C35 0.058(3) 0.046(4) 0.032(3) 0.005(3) 0.009(3) 0.006(3)
C36 0.058(4) 0.059(4) 0.035(3) -0.007(3) 0.000(3) 0.019(3)
C37 0.043(3) 0.056(4) 0.053(3) -0.017(3) 0.002(3) 0.002(3)
C38 0.051(3) 0.038(3) 0.043(3) 0.002(3) 0.013(2) 0.001(3)
F1 0.0456(16) 0.0574(19) 0.0393(16) 0.0078(13) 0.0122(13) -0.0036(14)
F2 0.0467(17) 0.068(2) 0.071(2) 0.0005(17) 0.0182(15) -0.0141(15)
F3 0.0384(16) 0.074(2) 0.080(2) -0.0285(17) 0.0045(15) -0.0095(15)
F4 0.0564(18) 0.081(2) 0.0411(17) -0.0128(15) -0.0083(14) 0.0102(16)
F5 0.0581(18) 0.064(2) 0.0354(15) -0.0006(14) 0.0071(14) -0.0032(15)
F6 0.0611(18) 0.0479(18) 0.0376(16) -0.0038(13) 0.0039(13) 0.0081(14)
F7 0.077(2) 0.049(2) 0.067(2) -0.0129(16) 0.0094(17) 0.0136(16)
F8 0.075(2) 0.049(2) 0.087(2) 0.0138(17) 0.0112(17) 0.0202(17)
F9 0.0623(19) 0.072(2) 0.0589(19) 0.0285(16) 0.0148(15) 0.0142(16)
F10 0.0553(18) 0.0596(19) 0.0385(16) 0.0075(14) 0.0131(13) 0.0099(15)
F11 0.0424(16) 0.0487(18) 0.0571(17) 0.0067(14) 0.0169(14) 0.0071(14)
F12 0.0523(17) 0.0460(19) 0.0623(18) 0.0139(15) 0.0135(14) 0.0105(15)
F13 0.0513(17) 0.0480(18) 0.0514(17) 0.0120(14) 0.0148(13) -0.0052(14)
F14 0.0393(16) 0.0522(19) 0.0610(17) -0.0017(14) 0.0215(13) -0.0011(13)
F15 0.0360(15) 0.0414(17) 0.0609(17) 0.0093(14) 0.0139(13) 0.0065(13)
F16 0.0368(16) 0.0533(19) 0.0557(17) 0.0015(14) 0.0016(13) -0.0014(14)
F17 0.0554(19) 0.061(2) 0.0653(19) -0.0149(16) -0.0031(16) -0.0120(16)
F18 0.074(2) 0.049(2) 0.084(2) -0.0205(17) 0.0200(17) -0.0045(16)
F19 0.0486(18) 0.054(2) 0.078(2) -0.0094(16) 0.0154(15) 0.0097(15)
F20 0.0373(16) 0.0558(19) 0.0623(18) -0.0132(15) 0.0025(13) -0.0006(14)
F21 0.0616(18) 0.0424(18) 0.0587(18) 0.0045(14) 0.0213(15) -0.0012(14)
F22 0.072(2) 0.0397(18) 0.0579(18) 0.0010(15) 0.0095(15) 0.0081(15)
F23 0.0487(18) 0.068(2) 0.072(2) -0.0064(16) 0.0062(15) 0.0149(16)
F24 0.0517(19) 0.083(2) 0.096(2) 0.0180(19) 0.0358(18) 0.0006(17)
F25 0.0540(18) 0.058(2) 0.0624(18) 0.0203(16) 0.0208(15) 0.0062(15)
F26 0.074(2) 0.0450(19) 0.0466(16) 0.0032(14) 0.0100(14) -0.0105(16)
F27 0.080(2) 0.067(2) 0.0403(16) 0.0088(16) 0.0120(15) 0.0082(17)
F28 0.082(2) 0.086(3) 0.0416(18) -0.0133(16) -0.0082(16) 0.0148(18)
F29 0.084(2) 0.056(2) 0.072(2) -0.0199(17) -0.0011(17) -0.0113(18)
F30 0.084(2) 0.0425(19) 0.0550(18) 0.0027(15) 0.0098(15) -0.0146(16)

loop_
_atom_type_symbol
_atom_type_description
_atom_type_scat_dispersion_real
_atom_type_scat_dispersion_imag
_atom_type_scat_source
C C 0.0033 0.0016 'International Tables Vol C Tables 4.2.6.8 and 6.1.1.4'
B B 0.0013 0.0007 'International Tables Vol C Tables 4.2.6.8 and 6.1.1.4'
N N 0.0061 0.0033 'International Tables Vol C Tables 4.2.6.8 and 6.1.1.4'
F F 0.0171 0.0103 'International Tables Vol C Tables 4.2.6.8 and 6.1.1.4'
K K 0.2009 0.2494 'International Tables Vol C Tables 4.2.6.8 and 6.1.1.4'

loop_
_exptl_crystal_face_index_h
_exptl_crystal_face_index_k
_exptl_crystal_face_index_l
_exptl_crystal_face_perp_dist
0 1 0 0.020000
0 -1 0 0.010000
1 0 0 0.010000
-1 0 0 0.035000
0 0 1 0.030000
0 0 -1 0.020000

loop_
_geom_angle_atom_site_label_1
_geom_angle_atom_site_label_2
_geom_angle_atom_site_label_3
_geom_angle
_geom_angle_site_symmetry_1
_geom_angle_site_symmetry_3
F3 K F19 114.22(10) 4_475 .
F3 K F20 129.98(10) 4_475 .
F19 K F20 56.40(8) . .
F3 K F25 73.42(9) 4_475 1_455
F19 K F25 170.16(9) . 1_455
F20 K F25 114.13(9) . 1_455
F3 K F9 101.53(10) 4_475 .
F19 K F9 63.07(9) . .
F20 K F9 111.34(9) . .
F25 K F9 122.88(9) 1_455 .
F3 K F10 152.16(10) 4_475 .
F19 K F10 66.90(9) . .
F20 K F10 75.31(8) . .
F25 K F10 109.56(9) 1_455 .
F9 K F10 52.75(8) . .
F3 K F7 73.61(9) 4_475 4_575
F19 K F7 103.38(9) . 4_575
F20 K F7 63.80(8) . 4_575
F25 K F7 72.15(8) 1_455 4_575
F9 K F7 162.88(9) . 4_575
F10 K F7 134.16(9) . 4_575
F3 K F16 94.75(9) 4_475 1_455
F19 K F16 128.96(9) . 1_455
F20 K F16 130.79(9) . 1_455
F25 K F16 53.65(7) 1_455 1_455
F9 K F16 70.80(8) . 1_455
F10 K F16 68.45(8) . 1_455
F7 K F16 125.42(8) 4_575 1_455
F3 K F24 110.74(10) 4_475 1_455
F19 K F24 118.56(9) . 1_455
F20 K F24 62.92(8) . 1_455
F25 K F24 51.66(8) 1_455 1_455
F9 K F24 140.91(9) . 1_455
F10 K F24 90.36(9) . 1_455
F7 K F24 53.58(8) 4_575 1_455
F16 K F24 84.78(8) 1_455 1_455
F3 K F6 70.20(8) 4_475 4_575
F19 K F6 62.36(8) . 4_575
F20 K F6 62.65(8) . 4_575
F25 K F6 117.29(8) 1_455 4_575
F9 K F6 113.31(9) . 4_575
F10 K F6 126.16(8) . 4_575
F7 K F6 49.58(7) 4_575 4_575
F16 K F6 164.80(8) 1_455 4_575
F24 K F6 98.31(8) 1_455 4_575
N2 B1 C15 103.4(4) . .
N2 B1 C9 110.2(4) . .
C15 B1 C9 114.2(4) . .
N2 B1 C3 106.3(4) . .
C15 B1 C3 116.1(4) . .
C9 B1 C3 106.3(4) . .
N3 B2 C33 107.6(4) . .
N3 B2 C21 100.8(4) . .
C33 B2 C21 113.5(4) . .
N3 B2 C27 107.7(4) . .
C33 B2 C27 108.3(4) . .
C21 B2 C27 118.0(4) . .
C2 N1 C1 118.8(4) . .
C1 N2 B1 175.6(4) . .
C2 N3 B2 164.4(5) . .
N2 C1 N1 174.8(5) . .
N3 C2 N1 175.0(5) . .
C4 C3 C8 113.9(4) . .
C4 C3 B1 119.2(4) . .
C8 C3 B1 126.8(4) . .
F1 C4 C5 115.8(4) . .
F1 C4 C3 119.5(4) . .
C5 C4 C3 124.7(4) . .
F2 C5 C6 120.0(4) . .
F2 C5 C4 121.7(4) . .
C6 C5 C4 118.3(4) . .
F3 C6 C5 120.3(5) . .
F3 C6 C7 119.1(5) . .
C5 C6 C7 120.6(4) . .
F4 C7 C6 120.1(4) . .
F4 C7 C8 121.0(5) . .
C6 C7 C8 118.9(4) . .
F5 C8 C7 116.1(4) . .
F5 C8 C3 120.3(4) . .
C7 C8 C3 123.6(5) . .
C14 C9 C10 112.8(4) . .
C14 C9 B1 127.6(4) . .
C10 C9 B1 119.3(4) . .
F6 C10 C11 116.6(4) . .
F6 C10 C9 118.9(4) . .
C11 C10 C9 124.4(4) . .
F7 C11 C12 119.5(4) . .
F7 C11 C10 120.0(4) . .
C12 C11 C10 120.5(5) . .
F8 C12 C13 120.7(5) . .
F8 C12 C11 121.4(5) . .
C13 C12 C11 117.9(5) . .
F9 C13 C12 120.9(5) . .
F9 C13 C14 118.5(5) . .
C12 C13 C14 120.6(5) . .
F10 C14 C9 121.6(4) . .
F10 C14 C13 114.7(4) . .
C9 C14 C13 123.7(5) . .
C20 C15 C16 112.7(4) . .
C20 C15 B1 126.7(4) . .
C16 C15 B1 120.5(4) . .
F11 C16 C17 115.8(4) . .
F11 C16 C15 119.1(4) . .
C17 C16 C15 125.1(4) . .
F12 C17 C16 121.0(4) . .
F12 C17 C18 120.0(4) . .
C16 C17 C18 118.9(4) . .
F13 C18 C19 121.6(4) . .
F13 C18 C17 119.7(4) . .
C19 C18 C17 118.7(4) . .
F14 C19 C18 119.1(4) . .
F14 C19 C20 121.0(4) . .
C18 C19 C20 119.9(4) . .
F15 C20 C19 114.5(4) . .
F15 C20 C15 120.9(4) . .
C19 C20 C15 124.6(4) . .
C22 C21 C26 111.4(4) . .
C22 C21 B2 129.3(4) . .
C26 C21 B2 119.1(4) . .
F16 C22 C21 120.8(4) . .
F16 C22 C23 114.2(4) . .
C21 C22 C23 125.0(4) . .
F17 C23 C24 119.2(5) . .
F17 C23 C22 121.2(5) . .
C24 C23 C22 119.7(5) . .
F18 C24 C23 121.4(5) . .
F18 C24 C25 119.6(5) . .
C23 C24 C25 118.9(5) . .
F19 C25 C26 120.7(5) . .
F19 C25 C24 120.5(4) . .
C26 C25 C24 118.9(5) . .
C25 C26 F20 115.2(4) . .
C25 C26 C21 126.1(4) . .
F20 C26 C21 118.6(4) . .
C28 C27 C32 112.1(4) . .
C28 C27 B2 127.3(4) . .
C32 C27 B2 120.5(4) . .
F21 C28 C29 113.4(4) . .
F21 C28 C27 121.0(4) . .
C29 C28 C27 125.6(5) . .
F22 C29 C28 121.6(5) . .
F22 C29 C30 119.0(5) . .
C28 C29 C30 119.5(5) . .
F23 C30 C31 119.9(5) . .
F23 C30 C29 121.5(5) . .
C31 C30 C29 118.6(5) . .
F24 C31 C30 121.3(5) . .
F24 C31 C32 119.3(5) . .
C30 C31 C32 119.4(5) . .
F25 C32 C31 116.1(4) . .
F25 C32 C27 119.1(4) . .
C31 C32 C27 124.8(5) . .
C38 C33 C34 114.3(4) . .
C38 C33 B2 122.4(4) . .
C34 C33 B2 123.3(4) . .
F26 C34 C35 116.2(4) . .
F26 C34 C33 120.3(4) . .
C35 C34 C33 123.5(5) . .
F27 C35 C36 119.7(4) . .
F27 C35 C34 120.3(5) . .
C36 C35 C34 120.1(5) . .
F28 C36 C35 120.6(5) . .
F28 C36 C37 119.6(5) . .
C35 C36 C37 119.8(5) . .
F29 C37 C36 120.8(5) . .
F29 C37 C38 119.9(5) . .
C36 C37 C38 119.3(5) . .
F30 C38 C33 120.5(4) . .
F30 C38 C37 116.5(4) . .
C33 C38 C37 123.0(5) . .
C6 F3 K 152.3(3) . 4_676
C10 F6 K 118.4(2) . 4_576
C11 F7 K 127.5(3) . 4_576
C13 F9 K 125.9(3) . .
C14 F10 K 125.7(3) . .
C22 F16 K 124.1(2) . 1_655
C25 F19 K 124.0(3) . .
C26 F20 K 122.2(3) . .
C31 F24 K 105.1(3) . 1_655
C32 F25 K 112.3(2) . 1_655

loop_
_geom_bond_atom_site_label_1
_geom_bond_atom_site_label_2
_geom_bond_distance
_geom_bond_site_symmetry_2
K F3 2.670(3) 4_475
K F19 2.736(3) .
K F20 2.835(3) .
K F25 2.890(3) 1_455
K F9 2.908(3) .
K F10 2.955(3) .
K F7 2.999(3) 4_575
K F16 3.097(3) 1_455
K F24 3.154(4) 1_455
K F6 3.290(3) 4_575
B1 N2 1.544(6) .
B1 C15 1.633(7) .
B1 C9 1.634(7) .
B1 C3 1.658(6) .
B2 N3 1.575(7) .
B2 C33 1.628(7) .
B2 C21 1.642(7) .
B2 C27 1.643(7) .
N1 C2 1.290(6) .
N1 C1 1.298(6) .
N2 C1 1.136(6) .
N3 C2 1.135(6) .
C3 C4 1.377(6) .
C3 C8 1.387(6) .
C4 F1 1.357(5) .
C4 C5 1.373(6) .
C5 F2 1.338(5) .
C5 C6 1.363(6) .
C6 F3 1.359(5) .
C6 C7 1.366(7) .
C7 F4 1.341(5) .
C7 C8 1.373(6) .
C8 F5 1.353(5) .
C9 C14 1.377(6) .
C9 C10 1.393(6) .
C10 F6 1.357(5) .
C10 C11 1.366(6) .
C11 F7 1.354(5) .
C11 C12 1.362(6) .
C12 F8 1.344(5) .
C12 C13 1.360(7) .
C13 F9 1.351(5) .
C13 C14 1.389(6) .
C14 F10 1.365(5) .
C15 C20 1.379(6) .
C15 C16 1.387(6) .
C16 F11 1.348(5) .
C16 C17 1.368(6) .
C17 F12 1.355(5) .
C17 C18 1.378(6) .
C18 F13 1.348(5) .
C18 C19 1.364(6) .
C19 F14 1.346(5) .
C19 C20 1.369(6) .
C20 F15 1.356(5) .
C21 C22 1.375(6) .
C21 C26 1.391(6) .
C22 F16 1.362(5) .
C22 C23 1.376(6) .
C23 F17 1.341(5) .
C23 C24 1.356(6) .
C24 F18 1.348(5) .
C24 C25 1.366(6) .
C25 F19 1.352(5) .
C25 C26 1.357(6) .
C26 F20 1.376(5) .
C27 C28 1.383(6) .
C27 C32 1.385(6) .
C28 F21 1.351(5) .
C28 C29 1.367(6) .
C29 F22 1.347(5) .
C29 C30 1.370(7) .
C30 F23 1.336(5) .
C30 C31 1.369(7) .
C31 F24 1.349(5) .
C31 C32 1.383(7) .
C32 F25 1.365(5) .
C33 C38 1.385(6) .
C33 C34 1.397(6) .
C34 F26 1.353(5) .
C34 C35 1.367(6) .
C35 F27 1.346(5) .
C35 C36 1.354(7) .
C36 F28 1.349(5) .
C36 C37 1.368(7) .
C37 F29 1.348(5) .
C37 C38 1.395(6) .
C38 F30 1.338(5) .
F3 K 2.670(3) 4_676
F6 K 3.290(3) 4_576
F7 K 2.999(3) 4_576
F16 K 3.097(3) 1_655
F24 K 3.154(4) 1_655
F25 K 2.890(3) 1_655

loop_
_geom_torsion_atom_site_label_1
_geom_torsion_atom_site_label_2
_geom_torsion_atom_site_label_3
_geom_torsion_atom_site_label_4
_geom_torsion
_geom_torsion_site_symmetry_1
_geom_torsion_site_symmetry_4
C15 B1 N2 C1 -127(6) . .
C9 B1 N2 C1 111(6) . .
C3 B1 N2 C1 -4(6) . .
C33 B2 N3 C2 -117.1(16) . .
C21 B2 N3 C2 2.1(18) . .
C27 B2 N3 C2 126.3(16) . .
B1 N2 C1 N1 158(5) . .
C2 N1 C1 N2 162(6) . .
B2 N3 C2 N1 163(5) . .
C1 N1 C2 N3 177(6) . .
N2 B1 C3 C4 51.7(5) . .
C15 B1 C3 C4 166.0(4) . .
C9 B1 C3 C4 -65.7(5) . .
N2 B1 C3 C8 -133.3(5) . .
C15 B1 C3 C8 -19.0(7) . .
C9 B1 C3 C8 109.3(5) . .
C8 C3 C4 F1 -178.4(4) . .
B1 C3 C4 F1 -2.8(6) . .
C8 C3 C4 C5 1.3(7) . .
B1 C3 C4 C5 177.0(4) . .
F1 C4 C5 F2 1.1(6) . .
C3 C4 C5 F2 -178.7(4) . .
F1 C4 C5 C6 179.2(4) . .
C3 C4 C5 C6 -0.6(7) . .
F2 C5 C6 F3 0.6(7) . .
C4 C5 C6 F3 -177.5(4) . .
F2 C5 C6 C7 178.5(4) . .
C4 C5 C6 C7 0.3(7) . .
F3 C6 C7 F4 -2.3(7) . .
C5 C6 C7 F4 179.7(4) . .
F3 C6 C7 C8 177.0(4) . .
C5 C6 C7 C8 -0.9(7) . .
F4 C7 C8 F5 2.0(7) . .
C6 C7 C8 F5 -177.3(4) . .
F4 C7 C8 C3 -178.9(4) . .
C6 C7 C8 C3 1.8(7) . .
C4 C3 C8 F5 177.2(4) . .
B1 C3 C8 F5 1.9(7) . .
C4 C3 C8 C7 -1.9(7) . .
B1 C3 C8 C7 -177.2(4) . .
N2 B1 C9 C14 -8.6(6) . .
C15 B1 C9 C14 -124.4(5) . .
C3 B1 C9 C14 106.2(5) . .
N2 B1 C9 C10 177.6(4) . .
C15 B1 C9 C10 61.8(5) . .
C3 B1 C9 C10 -67.5(5) . .
C14 C9 C10 F6 -179.9(4) . .
B1 C9 C10 F6 -5.3(6) . .
C14 C9 C10 C11 3.9(7) . .
B1 C9 C10 C11 178.5(4) . .
F6 C10 C11 F7 -0.2(6) . .
C9 C10 C11 F7 176.1(4) . .
F6 C10 C11 C12 179.8(4) . .
C9 C10 C11 C12 -3.9(8) . .
F7 C11 C12 F8 1.9(7) . .
C10 C11 C12 F8 -178.1(4) . .
F7 C11 C12 C13 -179.4(4) . .
C10 C11 C12 C13 0.7(7) . .
F8 C12 C13 F9 0.7(7) . .
C11 C12 C13 F9 -178.0(4) . .
F8 C12 C13 C14 -179.1(4) . .
C11 C12 C13 C14 2.1(7) . .
C10 C9 C14 F10 178.8(4) . .
B1 C9 C14 F10 4.7(7) . .
C10 C9 C14 C13 -1.0(7) . .
B1 C9 C14 C13 -175.0(4) . .
F9 C13 C14 F10 -1.6(6) . .
C12 C13 C14 F10 178.2(4) . .
F9 C13 C14 C9 178.2(4) . .
C12 C13 C14 C9 -2.0(7) . .
N2 B1 C15 C20 -111.8(5) . .
C9 B1 C15 C20 8.0(6) . .
C3 B1 C15 C20 132.2(4) . .
N2 B1 C15 C16 62.7(5) . .
C9 B1 C15 C16 -177.5(4) . .
C3 B1 C15 C16 -53.3(6) . .
C20 C15 C16 F11 178.2(4) . .
B1 C15 C16 F11 3.0(6) . .
C20 C15 C16 C17 -0.9(6) . .
B1 C15 C16 C17 -176.2(4) . .
F11 C16 C17 F12 0.5(6) . .
C15 C16 C17 F12 179.7(4) . .
F11 C16 C17 C18 -180.0(4) . .
C15 C16 C17 C18 -0.8(7) . .
F12 C17 C18 F13 -1.2(6) . .
C16 C17 C18 F13 179.2(4) . .
F12 C17 C18 C19 -179.7(4) . .
C16 C17 C18 C19 0.7(6) . .
F13 C18 C19 F14 1.3(6) . .
C17 C18 C19 F14 179.8(4) . .
F13 C18 C19 C20 -177.3(4) . .
C17 C18 C19 C20 1.1(6) . .
F14 C19 C20 F15 -3.1(6) . .
C18 C19 C20 F15 175.5(4) . .
F14 C19 C20 C15 178.2(4) . .
C18 C19 C20 C15 -3.2(7) . .
C16 C15 C20 F15 -175.7(4) . .
B1 C15 C20 F15 -0.8(6) . .
C16 C15 C20 C19 2.9(6) . .
B1 C15 C20 C19 177.8(4) . .
N3 B2 C21 C22 113.7(5) . .
C33 B2 C21 C22 -131.6(5) . .
C27 B2 C21 C22 -3.2(7) . .
N3 B2 C21 C26 -61.3(5) . .
C33 B2 C21 C26 53.5(6) . .
C27 B2 C21 C26 -178.2(4) . .
C26 C21 C22 F16 -178.9(4) . .
B2 C21 C22 F16 5.9(7) . .
C26 C21 C22 C23 1.3(7) . .
B2 C21 C22 C23 -173.9(4) . .
F16 C22 C23 F17 -0.3(6) . .
C21 C22 C23 F17 179.6(4) . .
F16 C22 C23 C24 179.3(4) . .
C21 C22 C23 C24 -0.9(8) . .
F17 C23 C24 F18 0.1(7) . .
C22 C23 C24 F18 -179.4(4) . .
F17 C23 C24 C25 179.5(4) . .
C22 C23 C24 C25 0.0(7) . .
F18 C24 C25 F19 -1.3(7) . .
C23 C24 C25 F19 179.3(4) . .
F18 C24 C25 C26 179.7(4) . .
C23 C24 C25 C26 0.3(7) . .
F19 C25 C26 F20 -1.9(6) . .
C24 C25 C26 F20 177.2(4) . .
F19 C25 C26 C21 -178.7(4) . .
C24 C25 C26 C21 0.3(8) . .
C22 C21 C26 C25 -1.0(7) . .
B2 C21 C26 C25 174.8(4) . .
C22 C21 C26 F20 -177.8(4) . .
B2 C21 C26 F20 -2.0(6) . .
N3 B2 C27 C28 9.9(6) . .
C33 B2 C27 C28 -106.2(5) . .
C21 B2 C27 C28 123.1(5) . .
N3 B2 C27 C32 -173.3(4) . .
C33 B2 C27 C32 70.5(5) . .
C21 B2 C27 C32 -60.2(6) . .
C32 C27 C28 F21 -179.6(4) . .
B2 C27 C28 F21 -2.6(7) . .
C32 C27 C28 C29 0.1(7) . .
B2 C27 C28 C29 177.1(4) . .
F21 C28 C29 F22 -1.9(6) . .
C27 C28 C29 F22 178.4(4) . .
F21 C28 C29 C30 178.7(4) . .
C27 C28 C29 C30 -1.0(7) . .
F22 C29 C30 F23 1.2(7) . .
C28 C29 C30 F23 -179.4(4) . .
F22 C29 C30 C31 -177.5(4) . .
C28 C29 C30 C31 1.9(7) . .
F23 C30 C31 F24 -2.2(7) . .
C29 C30 C31 F24 176.6(4) . .
F23 C30 C31 C32 179.3(4) . .
C29 C30 C31 C32 -1.9(7) . .
F24 C31 C32 F25 2.6(7) . .
C30 C31 C32 F25 -178.9(4) . .
F24 C31 C32 C27 -177.4(4) . .
C30 C31 C32 C27 1.1(8) . .
C28 C27 C32 F25 179.9(4) . .
B2 C27 C32 F25 2.7(7) . .
C28 C27 C32 C31 -0.2(7) . .
B2 C27 C32 C31 -177.4(4) . .
N3 B2 C33 C38 -38.4(6) . .
C21 B2 C33 C38 -149.1(4) . .
C27 B2 C33 C38 77.8(5) . .
N3 B2 C33 C34 144.1(4) . .
C21 B2 C33 C34 33.4(6) . .
C27 B2 C33 C34 -99.7(5) . .
C38 C33 C34 F26 179.6(4) . .
B2 C33 C34 F26 -2.7(7) . .
C38 C33 C34 C35 -0.7(7) . .
B2 C33 C34 C35 177.0(4) . .
F26 C34 C35 F27 1.8(7) . .
C33 C34 C35 F27 -177.9(4) . .
F26 C34 C35 C36 -178.7(4) . .
C33 C34 C35 C36 1.6(8) . .
F27 C35 C36 F28 -0.9(7) . .
C34 C35 C36 F28 179.6(4) . .
F27 C35 C36 C37 178.8(4) . .
C34 C35 C36 C37 -0.7(8) . .
F28 C36 C37 F29 0.5(7) . .
C35 C36 C37 F29 -179.1(4) . .
F28 C36 C37 C38 178.8(4) . .
C35 C36 C37 C38 -0.9(8) . .
C34 C33 C38 F30 177.4(4) . .
B2 C33 C38 F30 -0.3(7) . .
C34 C33 C38 C37 -1.0(7) . .
B2 C33 C38 C37 -178.7(4) . .
F29 C37 C38 F30 1.6(7) . .
C36 C37 C38 F30 -176.7(4) . .
F29 C37 C38 C33 -179.9(4) . .
C36 C37 C38 C33 1.8(7) . .
C5 C6 F3 K 130.9(5) . 4_676
C7 C6 F3 K -47.0(9) . 4_676
C11 C10 F6 K 21.4(5) . 4_576
C9 C10 F6 K -155.1(3) . 4_576
C12 C11 F7 K 154.0(3) . 4_576
C10 C11 F7 K -26.1(6) . 4_576
C12 C13 F9 K -165.4(3) . .
C14 C13 F9 K 14.5(6) . .
F3 K F9 C13 154.7(3) 4_475 .
F19 K F9 C13 -93.8(3) . .
F20 K F9 C13 -63.7(3) . .
F25 K F9 C13 77.1(3) 1_455 .
F10 K F9 C13 -13.4(3) . .
F7 K F9 C13 -133.7(4) 4_575 .
F16 K F9 C13 63.7(3) 1_455 .
F24 K F9 C13 9.2(4) 1_455 .
F6 K F9 C13 -132.0(3) 4_575 .
C9 C14 F10 K 168.6(3) . .
C13 C14 F10 K -11.6(5) . .
F3 K F10 C14 -13.0(4) 4_475 .
F19 K F10 C14 85.5(3) . .
F20 K F10 C14 144.8(3) . .
F25 K F10 C14 -104.4(3) 1_455 .
F9 K F10 C14 12.6(3) . .
F7 K F10 C14 171.8(3) 4_575 .
F16 K F10 C14 -69.1(3) 1_455 .
F24 K F10 C14 -153.4(3) 1_455 .
F6 K F10 C14 106.0(3) 4_575 .
C21 C22 F16 K 103.2(4) . 1_655
C23 C22 F16 K -77.0(4) . 1_655
C26 C25 F19 K 11.9(6) . .
C24 C25 F19 K -167.1(3) . .
F3 K F19 C25 -133.8(3) 4_475 .
F20 K F19 C25 -10.6(3) . .
F25 K F19 C25 5.9(7) 1_455 .
F9 K F19 C25 135.2(3) . .
F10 K F19 C25 76.6(3) . .
F7 K F19 C25 -56.0(3) 4_575 .
F16 K F19 C25 107.5(3) 1_455 .
F24 K F19 C25 -0.4(3) 1_455 .
F6 K F19 C25 -84.7(3) 4_575 .
C25 C26 F20 K -8.4(5) . .
C21 C26 F20 K 168.7(3) . .
F3 K F20 C26 104.5(3) 4_475 .
F19 K F20 C26 9.6(3) . .
F25 K F20 C26 -167.3(3) 1_455 .
F9 K F20 C26 -22.9(3) . .
F10 K F20 C26 -62.2(3) . .
F7 K F20 C26 139.1(3) 4_575 .
F16 K F20 C26 -105.5(3) 1_455 .
F24 K F20 C26 -160.3(3) 1_455 .
F6 K F20 C26 83.1(3) 4_575 .
C30 C31 F24 K -138.5(4) . 1_655
C32 C31 F24 K 40.0(5) . 1_655
C31 C32 F25 K -51.5(5) . 1_655
C27 C32 F25 K 128.5(4) . 1_655
